data_7109242
loop_
_publ_author_name
'Pei-Fang Wu'
'Shih-Cheng Liu'
'Yun-Jen Shieh'
'Ting-Shen Kuo'
'Gene-Hsiang Lee'
'Yu Wang'
'Yi-Chou Tsai'

_publ_section_title
;
 Divergent reactivity of nitric oxide with metal-metal quintuple bonds
;
_journal_name_full Chem.Commun.
_journal_page_first 4391
_journal_paper_doi 10.1039/c3cc37118b
_journal_volume 49
_journal_year 2013
_chemical_formula_moiety 'C42 H54 Cr N6 O2', 1.3(C5 H12)'
_chemical_formula_sum 'C48.5 H69.6 Cr N6 O2'
_chemical_formula_weight 820.70
_chemical_name_systematic
;
?
;
_space_group_IT_number 13
_symmetry_cell_setting monoclinic
_symmetry_space_group_name_Hall '-P 2yc'
_symmetry_space_group_name_H-M 'P 1 2/c 1'
_atom_sites_solution_hydrogens geom
_atom_sites_solution_primary direct
_atom_sites_solution_secondary difmap
_audit_creation_method SHELXL-97
_cell_angle_alpha 90.00
_cell_angle_beta 104.700(5)
_cell_angle_gamma 90.00
_cell_formula_units_Z 2
_cell_length_a 12.6712(12)
_cell_length_b 11.3892(11)
_cell_length_c 16.3973(15)
_cell_measurement_reflns_used 0
_cell_measurement_temperature 200(2)
_cell_measurement_theta_max 0
_cell_measurement_theta_min 0
_cell_volume 2288.9(4)
_computing_cell_refinement 'Bruker APEX II'
_computing_data_collection 'Bruker APEX II'
_computing_data_reduction 'Bruker SAINT'
_computing_molecular_graphics 'Ortep-3 for Windows (Farrugia, 1997)'
_computing_publication_material 'WinGX publication routines (Farrugia, 1999)'
_computing_structure_refinement 'SHELXL-97 (Sheldrick, 1997)'
_computing_structure_solution 'SHELXS-86 (Sheldrick, 1986)'
_diffrn_ambient_temperature 200(2)
_diffrn_measured_fraction_theta_full 0.974
_diffrn_measured_fraction_theta_max 0.974
_diffrn_radiation_monochromator graphite
_diffrn_radiation_source 'fine-focus sealed tube'
_diffrn_radiation_type MoK\a
_diffrn_radiation_wavelength 0.71073
_diffrn_reflns_av_R_equivalents 0.0403
_diffrn_reflns_av_sigmaI/netI 0.0651
_diffrn_reflns_limit_h_max 15
_diffrn_reflns_limit_h_min -14
_diffrn_reflns_limit_k_max 12
_diffrn_reflns_limit_k_min -12
_diffrn_reflns_limit_l_max 18
_diffrn_reflns_limit_l_min -19
_diffrn_reflns_number 14996
_diffrn_reflns_theta_full 25.04
_diffrn_reflns_theta_max 25.04
_diffrn_reflns_theta_min 1.66
_exptl_absorpt_coefficient_mu 0.294
_exptl_absorpt_correction_T_max 0.9883
_exptl_absorpt_correction_T_min 0.8965
_exptl_absorpt_correction_type multi-scan
_exptl_crystal_colour brown
_exptl_crystal_density_diffrn 1.191
_exptl_crystal_density_method 'not measured'
_exptl_crystal_description prism
_exptl_crystal_F_000 885
_exptl_crystal_size_max 0.38
_exptl_crystal_size_mid 0.12
_exptl_crystal_size_min 0.04
_platon_squeeze_details
;
The unit cell volume comprises a large region of disordered solvent which could not be modeled as discrete atomic sites. We employed PLATON SQUEEZE to calculate the contribution to the diffraction from the solvent region and thereby produced a set of solvent-free diffraction intensities. SQUEEZE estimated a total count of 109.6 electrons per unit cell, which were assigned to be 2.6 n-pentane molecules per unit cell.
;
_refine_diff_density_max 0.463
_refine_diff_density_min -0.344
_refine_diff_density_rms 0.090
_refine_ls_extinction_method none
_refine_ls_goodness_of_fit_ref 1.032
_refine_ls_hydrogen_treatment constr
_refine_ls_matrix_type full
_refine_ls_number_parameters 229
_refine_ls_number_reflns 3962
_refine_ls_number_restraints 1
_refine_ls_restrained_S_all 1.032
_refine_ls_R_factor_all 0.1235
_refine_ls_R_factor_gt 0.0801
_refine_ls_shift/su_max 0.001
_refine_ls_shift/su_mean 0.000
_refine_ls_structure_factor_coef Fsqd
_refine_ls_weighting_details 'calc w=1/[\s^2^(Fo^2^)+(0.1534P)^2^+0.0000P] where P=(Fo^2^+2Fc^2^)/3'
_refine_ls_weighting_scheme calc
_refine_ls_wR_factor_gt 0.2343
_refine_ls_wR_factor_ref 0.2553
_reflns_number_gt 2228
_reflns_number_total 3962
_reflns_threshold_expression >2sigma(I)
_cod_data_source_file c3cc37118b.txt
_cod_data_source_block a10077a
_cod_original_sg_symbol_H-M 'P 2/c'
_cod_original_formula_sum 'C48.50 H69.60 Cr N6 O2'
_cod_database_code 7109242

loop_
_symmetry_equiv_pos_as_xyz
'x, y, z'
'-x, y, -z+1/2'
'-x, -y, -z'
'x, -y, z-1/2'

loop_
_atom_site_label
_atom_site_type_symbol
_atom_site_fract_x
_atom_site_fract_y
_atom_site_fract_z
_atom_site_U_iso_or_equiv
_atom_site_adp_type
_atom_site_occupancy
_atom_site_symmetry_multiplicity
_atom_site_calc_flag
_atom_site_refinement_flags
_atom_site_disorder_assembly
_atom_site_disorder_group
C1 C 0.2638(3) 0.7372(4) 0.1059(3) 0.0595(12) Uani 1 1 d . A .
C2 C 0.2366(4) 0.8485(4) 0.0697(3) 0.0743(13) Uani 1 1 d . . .
C3 C 0.3170(14) 0.9582(16) 0.0830(10) 0.088(5) Uiso 0.45 1 d P A 1
H3A H 0.2759 1.0330 0.0746 0.105 Uiso 0.45 1 calc PR A 1
H3B H 0.3674 0.9577 0.1400 0.105 Uiso 0.45 1 calc PR A 1
C4 C 0.3796(9) 0.9408(10) 0.0146(7) 0.118(3) Uiso 0.62 1 d P A 1
H4A H 0.4338 1.0034 0.0190 0.177 Uiso 0.62 1 calc PR A 1
H4B H 0.3283 0.9435 -0.0412 0.177 Uiso 0.62 1 calc PR A 1
H4C H 0.4166 0.8645 0.0226 0.177 Uiso 0.62 1 calc PR A 1
C3' C 0.3249(12) 0.9297(13) 0.0668(9) 0.090(5) Uiso 0.55 1 d P A 2
H3'1 H 0.3899 0.8828 0.0646 0.109 Uiso 0.55 1 calc PR A 2
H3'2 H 0.3436 0.9746 0.1203 0.109 Uiso 0.55 1 calc PR A 2
C4' C 0.3035(15) 1.0161(15) -0.0051(10) 0.114(5) Uiso 0.38 1 d P A 2
H4'1 H 0.3637 1.0726 0.0038 0.170 Uiso 0.38 1 calc PR A 2
H4'2 H 0.2352 1.0580 -0.0076 0.170 Uiso 0.38 1 calc PR A 2
H4'3 H 0.2976 0.9740 -0.0582 0.170 Uiso 0.38 1 calc PR A 2
C5 C 0.1319(5) 0.8724(5) 0.0308(4) 0.0962(17) Uani 1 1 d . A .
H5 H 0.1133 0.9479 0.0067 0.115 Uiso 1 1 calc R . .
C6 C 0.0516(5) 0.7903(7) 0.0251(4) 0.112(2) Uani 1 1 d . . .
H6 H -0.0214 0.8089 -0.0035 0.135 Uiso 1 1 calc R A .
C7 C 0.0760(4) 0.6802(6) 0.0607(3) 0.0932(17) Uani 1 1 d . A .
H7 H 0.0195 0.6242 0.0575 0.112 Uiso 1 1 calc R . .
C8 C 0.1828(4) 0.6519(5) 0.1011(3) 0.0739(13) Uani 1 1 d . . .
C9 C 0.2100(4) 0.5300(5) 0.1374(3) 0.0917(17) Uani 1 1 d . A .
H9A H 0.2405 0.4839 0.0975 0.110 Uiso 1 1 calc R . .
H9B H 0.2678 0.5371 0.1906 0.110 Uiso 1 1 calc R . .
C10 C 0.1172(6) 0.4626(7) 0.1550(6) 0.176(4) Uani 1 1 d . . .
H10A H 0.1433 0.3860 0.1791 0.265 Uiso 1 1 calc R A .
H10B H 0.0607 0.4512 0.1024 0.265 Uiso 1 1 calc R . .
H10C H 0.0867 0.5064 0.1952 0.265 Uiso 1 1 calc R . .
C11 C 0.4323(3) 0.6323(3) 0.1190(2) 0.0552(10) Uani 1 1 d . A .
H11 H 0.4044 0.5873 0.0694 0.066 Uiso 1 1 calc R . .
C12 C 0.6072(4) 0.5408(4) 0.1456(2) 0.0641(12) Uani 1 1 d . A .
C13 C 0.5804(4) 0.4229(5) 0.1333(3) 0.0764(14) Uani 1 1 d D . .
C14 C 0.4708(11) 0.378(2) 0.1295(17) 0.126(11) Uiso 0.50 1 d PD B 3
H14A H 0.4197 0.4073 0.0773 0.151 Uiso 0.50 1 calc PR B 3
H14B H 0.4465 0.4095 0.1780 0.151 Uiso 0.50 1 calc PR B 3
C15 C 0.4646(13) 0.2451(12) 0.1307(10) 0.137(5) Uiso 0.53 1 d P B 3
H15A H 0.3928 0.2210 0.1368 0.206 Uiso 0.53 1 calc PR B 3
H15B H 0.5214 0.2147 0.1783 0.206 Uiso 0.53 1 calc PR B 3
H15C H 0.4758 0.2136 0.0779 0.206 Uiso 0.53 1 calc PR B 3
C14' C 0.4796(9) 0.3693(14) 0.1447(12) 0.068(5) Uiso 0.50 1 d PD B 4
H14C H 0.4427 0.4285 0.1721 0.082 Uiso 0.50 1 calc PR B 4
H14D H 0.5009 0.3036 0.1851 0.082 Uiso 0.50 1 calc PR B 4
C15' C 0.3953(12) 0.3222(14) 0.0682(9) 0.127(5) Uiso 0.47 1 d P B 4
H15D H 0.3312 0.2943 0.0856 0.191 Uiso 0.47 1 calc PR B 4
H15E H 0.4270 0.2571 0.0433 0.191 Uiso 0.47 1 calc PR B 4
H15F H 0.3735 0.3850 0.0264 0.191 Uiso 0.47 1 calc PR B 4
C16 C 0.6594(6) 0.3480(6) 0.1137(3) 0.1025(19) Uani 1 1 d . B .
H16 H 0.6430 0.2669 0.1052 0.123 Uiso 1 1 calc R . .
C17 C 0.7560(7) 0.3870(8) 0.1068(3) 0.111(2) Uani 1 1 d . . .
H17 H 0.8069 0.3346 0.0926 0.134 Uiso 1 1 calc R B .
C18 C 0.7808(5) 0.5028(8) 0.1204(4) 0.115(2) Uani 1 1 d . B .
H18 H 0.8500 0.5294 0.1154 0.138 Uiso 1 1 calc R . .
C19 C 0.7101(4) 0.5846(6) 0.1412(3) 0.0882(16) Uani 1 1 d . . .
C20 C 0.7367(6) 0.7139(7) 0.1539(6) 0.133(3) Uani 1 1 d . B .
H20A H 0.6723 0.7586 0.1223 0.159 Uiso 1 1 calc R . .
H20B H 0.7461 0.7317 0.2145 0.159 Uiso 1 1 calc R . .
C21 C 0.8282(10) 0.7577(11) 0.1306(12) 0.307(10) Uani 1 1 d . . .
H21A H 0.8374 0.8412 0.1453 0.461 Uiso 1 1 calc R B .
H21B H 0.8179 0.7483 0.0697 0.461 Uiso 1 1 calc R . .
H21C H 0.8933 0.7143 0.1606 0.461 Uiso 1 1 calc R . .
N1 N 0.5598(3) 0.8649(3) 0.2075(2) 0.0637(10) Uani 1 1 d . . .
N2 N 0.3745(3) 0.7115(3) 0.1478(2) 0.0564(9) Uani 1 1 d . . .
N3 N 0.5322(3) 0.6225(3) 0.1660(2) 0.0554(9) Uani 1 1 d . . .
O1 O 0.5976(3) 0.9507(3) 0.1878(2) 0.0983(12) Uani 1 1 d . . .
Cr Cr 0.5000 0.75220(7) 0.2500 0.0515(4) Uani 1 2 d S . .

loop_
_atom_site_aniso_label
_atom_site_aniso_U_11
_atom_site_aniso_U_22
_atom_site_aniso_U_33
_atom_site_aniso_U_23
_atom_site_aniso_U_13
_atom_site_aniso_U_12
C1 0.050(3) 0.079(3) 0.047(2) -0.002(2) 0.0068(19) 0.009(2)
C2 0.063(3) 0.091(4) 0.061(3) 0.010(2) 0.001(2) 0.011(3)
C5 0.082(4) 0.100(4) 0.097(4) 0.015(3) 0.004(3) 0.018(3)
C6 0.069(4) 0.165(6) 0.092(4) 0.011(4) -0.002(3) 0.029(4)
C7 0.056(3) 0.128(5) 0.088(4) 0.000(4) 0.005(3) 0.000(3)
C8 0.059(3) 0.097(4) 0.059(3) 0.004(2) 0.004(2) 0.001(3)
C9 0.067(3) 0.108(4) 0.089(4) 0.012(3) -0.002(3) -0.018(3)
C10 0.120(6) 0.178(8) 0.195(8) 0.059(6) -0.028(5) -0.084(5)
C11 0.058(3) 0.058(3) 0.047(2) 0.0021(19) 0.009(2) 0.004(2)
C12 0.068(3) 0.081(3) 0.042(2) -0.002(2) 0.012(2) 0.015(2)
C13 0.089(4) 0.086(4) 0.048(3) -0.011(2) 0.005(2) 0.027(3)
C16 0.106(5) 0.108(5) 0.081(4) -0.026(3) 0.002(4) 0.041(4)
C17 0.119(6) 0.152(7) 0.060(3) -0.005(4) 0.016(4) 0.072(5)
C18 0.087(4) 0.168(7) 0.102(5) 0.022(5) 0.044(4) 0.047(5)
C19 0.070(4) 0.116(5) 0.087(4) 0.008(3) 0.036(3) 0.020(3)
C20 0.092(5) 0.130(6) 0.202(8) -0.014(5) 0.084(5) -0.012(4)
C21 0.219(13) 0.234(14) 0.55(3) -0.033(13) 0.241(19) -0.052(9)
N1 0.060(2) 0.072(3) 0.060(2) -0.0011(18) 0.0153(18) -0.0057(19)
N2 0.048(2) 0.070(2) 0.049(2) -0.0003(16) 0.0083(16) 0.0034(17)
N3 0.050(2) 0.066(2) 0.051(2) -0.0021(16) 0.0148(17) 0.0063(17)
O1 0.107(3) 0.078(3) 0.115(3) 0.016(2) 0.036(2) -0.025(2)
Cr 0.0486(6) 0.0576(7) 0.0475(6) 0.000 0.0107(4) 0.000

loop_
_atom_type_symbol
_atom_type_description
_atom_type_scat_dispersion_real
_atom_type_scat_dispersion_imag
_atom_type_scat_source
C C 0.0033 0.0016 'International Tables Vol C Tables 4.2.6.8 and 6.1.1.4'
H H 0.0000 0.0000 'International Tables Vol C Tables 4.2.6.8 and 6.1.1.4'
N N 0.0061 0.0033 'International Tables Vol C Tables 4.2.6.8 and 6.1.1.4'
O O 0.0106 0.0060 'International Tables Vol C Tables 4.2.6.8 and 6.1.1.4'
Cr Cr 0.3209 0.6236 'International Tables Vol C Tables 4.2.6.8 and 6.1.1.4'

loop_
_geom_angle_atom_site_label_1
_geom_angle_atom_site_label_2
_geom_angle_atom_site_label_3
_geom_angle
_geom_angle_site_symmetry_1
_geom_angle_site_symmetry_3
C8 C1 C2 120.3(4) . .
C8 C1 N2 120.1(4) . .
C2 C1 N2 119.7(4) . .
C5 C2 C1 119.3(5) . .
C5 C2 C3' 121.8(7) . .
C1 C2 C3' 118.4(7) . .
C5 C2 C3 115.2(8) . .
C1 C2 C3 124.8(8) . .
C3' C2 C3 16.1(9) . .
C4 C3 C2 103.3(11) . .
C4 C3 H3A 111.1 . .
C2 C3 H3A 111.1 . .
C4 C3 H3B 111.1 . .
C2 C3 H3B 111.1 . .
H3A C3 H3B 109.1 . .
C3 C4 H4A 109.5 . .
C3 C4 H4B 109.5 . .
H4A C4 H4B 109.5 . .
C3 C4 H4C 109.5 . .
H4A C4 H4C 109.5 . .
H4B C4 H4C 109.5 . .
C2 C3' C4' 116.8(12) . .
C2 C3' H3'1 108.1 . .
C4' C3' H3'1 108.1 . .
C2 C3' H3'2 108.1 . .
C4' C3' H3'2 108.1 . .
H3'1 C3' H3'2 107.3 . .
C3' C4' H4'1 109.5 . .
C3' C4' H4'2 109.5 . .
H4'1 C4' H4'2 109.5 . .
C3' C4' H4'3 109.5 . .
H4'1 C4' H4'3 109.5 . .
H4'2 C4' H4'3 109.5 . .
C2 C5 C6 121.4(6) . .
C2 C5 H5 119.3 . .
C6 C5 H5 119.3 . .
C5 C6 C7 120.6(6) . .
C5 C6 H6 119.7 . .
C7 C6 H6 119.7 . .
C6 C7 C8 119.9(5) . .
C6 C7 H7 120.1 . .
C8 C7 H7 120.1 . .
C7 C8 C1 118.6(5) . .
C7 C8 C9 119.9(5) . .
C1 C8 C9 121.5(4) . .
C10 C9 C8 115.8(5) . .
C10 C9 H9A 108.3 . .
C8 C9 H9A 108.3 . .
C10 C9 H9B 108.3 . .
C8 C9 H9B 108.3 . .
H9A C9 H9B 107.4 . .
C9 C10 H10A 109.5 . .
C9 C10 H10B 109.5 . .
H10A C10 H10B 109.5 . .
C9 C10 H10C 109.5 . .
H10A C10 H10C 109.5 . .
H10B C10 H10C 109.5 . .
N3 C11 N2 112.8(4) . .
N3 C11 Cr 58.1(2) . .
N2 C11 Cr 54.7(2) . .
N3 C11 H11 123.6 . .
N2 C11 H11 123.6 . .
Cr C11 H11 178.2 . .
C13 C12 C19 121.9(5) . .
C13 C12 N3 120.8(4) . .
C19 C12 N3 117.3(4) . .
C12 C13 C16 117.1(5) . .
C12 C13 C14 122.5(10) . .
C16 C13 C14 119.9(11) . .
C12 C13 C14' 124.9(7) . .
C16 C13 C14' 117.8(8) . .
C14 C13 C14' 10.4(16) . .
C13 C14 C15 113.5(16) . .
C13 C14 H14A 108.9 . .
C15 C14 H14A 108.9 . .
C13 C14 H14B 108.9 . .
C15 C14 H14B 108.9 . .
H14A C14 H14B 107.7 . .
C14 C15 H15A 109.5 . .
C14 C15 H15B 109.5 . .
H15A C15 H15B 109.5 . .
C14 C15 H15C 109.5 . .
H15A C15 H15C 109.5 . .
H15B C15 H15C 109.5 . .
C13 C14' C15' 119.4(12) . .
C13 C14' H14C 107.5 . .
C15' C14' H14C 107.5 . .
C13 C14' H14D 107.5 . .
C15' C14' H14D 107.5 . .
H14C C14' H14D 107.0 . .
C14' C15' H15D 109.5 . .
C14' C15' H15E 109.5 . .
H15D C15' H15E 109.5 . .
C14' C15' H15F 109.5 . .
H15D C15' H15F 109.5 . .
H15E C15' H15F 109.5 . .
C17 C16 C13 122.5(6) . .
C17 C16 H16 118.8 . .
C13 C16 H16 118.8 . .
C16 C17 C18 119.1(6) . .
C16 C17 H17 120.4 . .
C18 C17 H17 120.4 . .
C17 C18 C19 123.4(7) . .
C17 C18 H18 118.3 . .
C19 C18 H18 118.3 . .
C18 C19 C12 115.8(6) . .
C18 C19 C20 123.3(6) . .
C12 C19 C20 120.8(5) . .
C21 C20 C19 118.7(7) . .
C21 C20 H20A 107.6 . .
C19 C20 H20A 107.6 . .
C21 C20 H20B 107.6 . .
C19 C20 H20B 107.6 . .
H20A C20 H20B 107.1 . .
C20 C21 H21A 109.5 . .
C20 C21 H21B 109.5 . .
H21A C21 H21B 109.5 . .
C20 C21 H21C 109.5 . .
H21A C21 H21C 109.5 . .
H21B C21 H21C 109.5 . .
O1 N1 Cr 170.5(3) . .
C11 N2 C1 122.2(3) . .
C11 N2 Cr 93.5(2) . .
C1 N2 Cr 144.2(3) . .
C11 N3 C12 121.2(3) . .
C11 N3 Cr 90.4(2) . .
C12 N3 Cr 148.4(3) . .
N1 Cr N1 83.8(2) . 2_655
N1 Cr N2 99.65(15) . .
N1 Cr N2 99.75(15) 2_655 .
N1 Cr N2 99.75(15) . 2_655
N1 Cr N2 99.65(15) 2_655 2_655
N2 Cr N2 153.8(2) . 2_655
N1 Cr N3 94.55(15) . .
N1 Cr N3 162.51(15) 2_655 .
N2 Cr N3 63.27(13) . .
N2 Cr N3 97.80(13) 2_655 .
N1 Cr N3 162.51(15) . 2_655
N1 Cr N3 94.55(15) 2_655 2_655
N2 Cr N3 97.80(13) . 2_655
N2 Cr N3 63.27(13) 2_655 2_655
N3 Cr N3 92.10(18) . 2_655
N1 Cr C11 98.58(14) . .
N1 Cr C11 131.44(15) 2_655 .
N2 Cr C11 31.79(12) . .
N2 Cr C11 127.12(14) 2_655 .
N3 Cr C11 31.49(11) . .
N3 Cr C11 95.54(13) 2_655 .
N1 Cr C11 131.44(15) . 2_655
N1 Cr C11 98.58(14) 2_655 2_655
N2 Cr C11 127.12(14) . 2_655
N2 Cr C11 31.79(12) 2_655 2_655
N3 Cr C11 95.54(13) . 2_655
N3 Cr C11 31.49(11) 2_655 2_655
C11 Cr C11 113.97(18) . 2_655

loop_
_geom_bond_atom_site_label_1
_geom_bond_atom_site_label_2
_geom_bond_distance
_geom_bond_site_symmetry_2
C1 C8 1.402(6) .
C1 C2 1.405(6) .
C1 N2 1.427(5) .
C2 C5 1.347(7) .
C2 C3' 1.462(14) .
C2 C3 1.592(17) .
C3 C4 1.541(19) .
C3 H3A 0.9900 .
C3 H3B 0.9900 .
C4 H4A 0.9800 .
C4 H4B 0.9800 .
C4 H4C 0.9800 .
C3' C4' 1.51(2) .
C3' H3'1 0.9900 .
C3' H3'2 0.9900 .
C4' H4'1 0.9800 .
C4' H4'2 0.9800 .
C4' H4'3 0.9800 .
C5 C6 1.367(8) .
C5 H5 0.9500 .
C6 C7 1.384(8) .
C6 H6 0.9500 .
C7 C8 1.386(7) .
C7 H7 0.9500 .
C8 C9 1.516(7) .
C9 C10 1.493(8) .
C9 H9A 0.9900 .
C9 H9B 0.9900 .
C10 H10A 0.9800 .
C10 H10B 0.9800 .
C10 H10C 0.9800 .
C11 N3 1.309(5) .
C11 N2 1.323(5) .
C11 Cr 2.506(4) .
C11 H11 0.9500 .
C12 C13 1.387(7) .
C12 C19 1.414(7) .
C12 N3 1.430(5) .
C13 C16 1.411(7) .
C13 C14 1.467(8) .
C13 C14' 1.471(7) .
C14 C15 1.52(2) .
C14 H14A 0.9900 .
C14 H14B 0.9900 .
C15 H15A 0.9800 .
C15 H15B 0.9800 .
C15 H15C 0.9800 .
C14' C15' 1.52(2) .
C14' H14C 0.9900 .
C14' H14D 0.9900 .
C15' H15D 0.9800 .
C15' H15E 0.9800 .
C15' H15F 0.9800 .
C16 C17 1.334(8) .
C16 H16 0.9500 .
C17 C18 1.361(9) .
C17 H17 0.9500 .
C18 C19 1.394(8) .
C18 H18 0.9500 .
C19 C20 1.513(8) .
C20 C21 1.402(11) .
C20 H20A 0.9900 .
C20 H20B 0.9900 .
C21 H21A 0.9800 .
C21 H21B 0.9800 .
C21 H21C 0.9800 .
N1 O1 1.169(4) .
N1 Cr 1.725(4) .
N2 Cr 2.049(3) .
N3 Cr 2.128(3) .
Cr N1 1.725(4) 2_655
Cr N2 2.049(3) 2_655
Cr N3 2.128(3) 2_655
Cr C11 2.506(4) 2_655

loop_
_platon_squeeze_void_nr
_platon_squeeze_void_average_x
_platon_squeeze_void_average_y
_platon_squeeze_void_average_z
_platon_squeeze_void_volume
_platon_squeeze_void_count_electrons
1 0.000 0.085 0.250 217.8 54.1
2 0.000 -0.085 0.750 217.9 55.5
